data_7035875
loop_
_publ_author_name
'Zong, Guang-Cai'
'Huo, Jian-Xia'
'Ren, Ning'
'Zhang, Jian-Jun'
'Qi, Xiao-Xia'
'Gao, Jie'
'Geng, Li-Na'
'Wang, Shu-Ping'
'Shi, Shi-Kao'

_publ_section_title
;
 Preparation, characterization and properties of four new trivalent
 lanthanide complexes constructed using 2-bromine-5-methoxybenzoic acid
 and 1,10-phenanthroline.
;
_journal_issue 33
_journal_name_full 'Dalton transactions (Cambridge, England : 2003)'
_journal_page_first 14877
_journal_page_last 14886
_journal_paper_doi 10.1039/c5dt01969a
_journal_volume 44
_journal_year 2015
_chemical_formula_sum 'C72 H52 Br6 Er2 N4 O18'
_chemical_formula_weight 2075.16
_chemical_name_systematic
; 
 ? 
;
_space_group_IT_number 2
_symmetry_cell_setting triclinic
_symmetry_space_group_name_Hall '-P 1'
_symmetry_space_group_name_H-M 'P -1'
_atom_sites_solution_hydrogens geom
_atom_sites_solution_primary direct
_atom_sites_solution_secondary difmap
_audit_creation_method SHELXL-97
_audit_update_record
;
2015-07-07 deposited with the CCDC.
2015-07-20 downloaded from the CCDC.
;
_cell_angle_alpha 61.5350(10)
_cell_angle_beta 74.3260(10)
_cell_angle_gamma 77.266(2)
_cell_formula_units_Z 1
_cell_length_a 12.3319(13)
_cell_length_b 13.0886(14)
_cell_length_c 13.1255(11)
_cell_measurement_reflns_used 1232
_cell_measurement_temperature 298(2)
_cell_measurement_theta_max 28.327
_cell_measurement_theta_min 2.611
_cell_volume 1782.6(3)
_computing_cell_refinement 'Bruker SMART'
_computing_data_collection 'Bruker SMART'
_computing_data_reduction 'Bruker SAINT'
_computing_molecular_graphics 'Bruker SHELXTL'
_computing_publication_material 'Bruker SHELXTL'
_computing_structure_refinement 'SHELXL-97 (Sheldrick, 1997)'
_computing_structure_solution 'SHELXS-97 (Sheldrick, 1990)'
_diffrn_ambient_temperature 298(2)
_diffrn_measured_fraction_theta_full 0.973
_diffrn_measured_fraction_theta_max 0.973
_diffrn_measurement_device_type 'CCD area detector'
_diffrn_measurement_method 'phi and omega scans'
_diffrn_radiation_monochromator graphite
_diffrn_radiation_source 'fine-focus sealed tube'
_diffrn_radiation_type MoK\a
_diffrn_radiation_wavelength 0.71073
_diffrn_reflns_av_R_equivalents 0.0854
_diffrn_reflns_av_sigmaI/netI 0.2406
_diffrn_reflns_limit_h_max 14
_diffrn_reflns_limit_h_min -13
_diffrn_reflns_limit_k_max 15
_diffrn_reflns_limit_k_min -14
_diffrn_reflns_limit_l_max 15
_diffrn_reflns_limit_l_min -8
_diffrn_reflns_number 8798
_diffrn_reflns_theta_full 25.02
_diffrn_reflns_theta_max 25.02
_diffrn_reflns_theta_min 2.61
_exptl_absorpt_coefficient_mu 5.774
_exptl_absorpt_correction_T_max 0.8019
_exptl_absorpt_correction_T_min 0.3769
_exptl_absorpt_correction_type multi-scan
_exptl_absorpt_process_details sadabs
_exptl_crystal_colour pink
_exptl_crystal_density_diffrn 1.933
_exptl_crystal_density_meas ?
_exptl_crystal_density_method 'not measured'
_exptl_crystal_description Block
_exptl_crystal_F_000 1002
_exptl_crystal_size_max 0.21
_exptl_crystal_size_mid 0.08
_exptl_crystal_size_min 0.04
_refine_diff_density_max 2.110
_refine_diff_density_min -2.395
_refine_diff_density_rms 0.273
_refine_ls_extinction_coef 0.0106(10)
_refine_ls_extinction_expression Fc^*^=kFc[1+0.001xFc^2^\l^3^/sin(2\q)]^-1/4^
_refine_ls_extinction_method SHELXL
_refine_ls_goodness_of_fit_ref 1.003
_refine_ls_hydrogen_treatment mixed
_refine_ls_matrix_type full
_refine_ls_number_parameters 464
_refine_ls_number_reflns 6124
_refine_ls_number_restraints 0
_refine_ls_restrained_S_all 1.003
_refine_ls_R_factor_all 0.1904
_refine_ls_R_factor_gt 0.0950
_refine_ls_shift/su_max 0.001
_refine_ls_shift/su_mean 0.000
_refine_ls_structure_factor_coef Fsqd
_refine_ls_weighting_details 'calc w=1/[\s^2^(Fo^2^)+(0.0909P)^2^+0.0000P] where P=(Fo^2^+2Fc^2^)/3'
_refine_ls_weighting_scheme calc
_refine_ls_wR_factor_gt 0.1936
_refine_ls_wR_factor_ref 0.2425
_reflns_number_gt 2598
_reflns_number_total 6124
_reflns_threshold_expression >2sigma(I)
_cod_data_source_file c5dt01969a2.cif
_cod_data_source_block 130922b
_cod_depositor_comments
;
The following automatic conversions were performed:

'_symmetry_cell_setting' value 'Triclinic' changed to 'triclinic'
according to
/usr/data/users/saulius/crontab/automatic-downloads/rss-feeds/RSC/lib/dictionaries/cif_core.dic
dictionary named 'cif_core.dic' version 2.4.2 from 2011-04-26.

'_exptl_crystal_density_meas' value 'none' was changed to '?' - the
value is perceived as not measured.

Automatic conversion script
Id: cif_fix_values 3271 2015-04-21 07:52:19Z andrius 

 Adding full bibliography for 7035874--7035877.cif.
;
_cod_original_sg_symbol_H-M P-1
_cod_database_code 7035875

loop_
_symmetry_equiv_pos_as_xyz
'x, y, z'
'-x, -y, -z'

loop_
_atom_site_label
_atom_site_type_symbol
_atom_site_fract_x
_atom_site_fract_y
_atom_site_fract_z
_atom_site_U_iso_or_equiv
_atom_site_adp_type
_atom_site_occupancy
_atom_site_symmetry_multiplicity
_atom_site_calc_flag
_atom_site_refinement_flags
Er1 Er 0.58675(9) 0.35302(8) 0.60716(9) 0.0371(4) Uani 1 1 d .
Br1 Br 0.5497(3) 0.1550(2) 0.3826(3) 0.0752(9) Uani 1 1 d .
Br2 Br 0.8202(3) 0.6983(2) 0.2793(2) 0.0692(9) Uani 1 1 d .
Br3 Br 0.8815(2) 0.2106(2) 0.8763(2) 0.0668(8) Uani 1 1 d .
N1 N 0.5451(18) 0.3173(16) 0.8209(16) 0.054(5) Uani 1 1 d .
N2 N 0.4746(17) 0.1830(15) 0.7533(17) 0.054(5) Uani 1 1 d .
O1 O 0.4980(14) 0.3216(12) 0.4964(12) 0.053(4) Uani 1 1 d .
O2 O 0.3727(13) 0.4752(12) 0.4097(12) 0.049(4) Uani 1 1 d .
O3 O 0.0455(16) 0.2931(14) 0.4328(14) 0.064(5) Uani 1 1 d .
O4 O 0.5875(14) 0.5469(13) 0.3745(13) 0.054(4) Uani 1 1 d .
O5 O 0.7224(13) 0.4005(12) 0.4257(12) 0.050(4) Uani 1 1 d .
O6 O 0.7908(15) 0.4781(15) -0.0193(14) 0.073(5) Uani 1 1 d .
O7 O 0.7681(13) 0.3070(12) 0.6679(13) 0.054(4) Uani 1 1 d .
O8 O 0.7107(13) 0.1738(11) 0.6383(13) 0.050(4) Uani 1 1 d .
O9 O 1.0426(15) -0.1080(15) 0.6417(15) 0.076(6) Uani 1 1 d .
C1 C 0.410(2) 0.3700(19) 0.4458(18) 0.045(6) Uani 1 1 d .
C2 C 0.345(2) 0.2939(18) 0.4292(18) 0.046(6) Uani 1 1 d .
C3 C 0.391(2) 0.1982(19) 0.4079(19) 0.050(6) Uani 1 1 d .
C4 C 0.324(2) 0.131(2) 0.403(2) 0.057(7) Uani 1 1 d .
H4 H 0.3546 0.0648 0.3923 0.069 Uiso 1 1 calc R
C5 C 0.211(2) 0.1646(19) 0.414(2) 0.056(7) Uani 1 1 d .
H5 H 0.1661 0.1170 0.4133 0.067 Uiso 1 1 calc R
C6 C 0.156(2) 0.264(2) 0.428(2) 0.059(7) Uani 1 1 d .
C7 C 0.229(2) 0.327(2) 0.4331(19) 0.053(6) Uani 1 1 d .
H7 H 0.1994 0.3957 0.4397 0.063 Uiso 1 1 calc R
C8 C -0.006(2) 0.392(2) 0.453(2) 0.076(8) Uani 1 1 d .
H8A H -0.0016 0.3762 0.5316 0.114 Uiso 1 1 calc R
H8B H -0.0843 0.4070 0.4463 0.114 Uiso 1 1 calc R
H8C H 0.0324 0.4588 0.3965 0.114 Uiso 1 1 calc R
C9 C 0.680(2) 0.493(2) 0.352(2) 0.051(6) Uani 1 1 d .
C10 C 0.745(2) 0.542(2) 0.225(2) 0.056(7) Uani 1 1 d .
C11 C 0.815(2) 0.634(2) 0.184(2) 0.057(7) Uani 1 1 d .
C12 C 0.872(2) 0.681(2) 0.064(2) 0.068(8) Uani 1 1 d .
H12 H 0.9120 0.7457 0.0308 0.081 Uiso 1 1 calc R
C13 C 0.866(2) 0.624(2) 0.001(2) 0.065(8) Uani 1 1 d .
H13 H 0.9072 0.6500 -0.0764 0.078 Uiso 1 1 calc R
C14 C 0.806(2) 0.536(2) 0.042(2) 0.060(7) Uani 1 1 d .
C15 C 0.743(2) 0.491(2) 0.154(2) 0.056(7) Uani 1 1 d .
H15 H 0.7006 0.4293 0.1811 0.067 Uiso 1 1 calc R
C16 C 0.851(3) 0.521(2) -0.144(2) 0.091(11) Uani 1 1 d .
H16A H 0.8239 0.6018 -0.1877 0.136 Uiso 1 1 calc R
H16B H 0.8369 0.4756 -0.1778 0.136 Uiso 1 1 calc R
H16C H 0.9308 0.5145 -0.1474 0.136 Uiso 1 1 calc R
C17 C 0.775(2) 0.210(2) 0.6697(19) 0.047(6) Uani 1 1 d .
C18 C 0.877(2) 0.1218(19) 0.711(2) 0.055(7) Uani 1 1 d .
C19 C 0.918(2) 0.0474(19) 0.662(2) 0.056(7) Uani 1 1 d .
H19 H 0.8815 0.0485 0.6081 0.067 Uiso 1 1 calc R
C20 C 1.018(2) -0.034(2) 0.691(2) 0.065(8) Uani 1 1 d .
C21 C 1.066(2) -0.040(2) 0.779(2) 0.070(8) Uani 1 1 d .
H21 H 1.1244 -0.0987 0.8066 0.084 Uiso 1 1 calc R
C22 C 1.029(2) 0.039(2) 0.825(2) 0.070(8) Uani 1 1 d .
H22 H 1.0680 0.0404 0.8760 0.084 Uiso 1 1 calc R
C23 C 0.932(2) 0.118(2) 0.797(2) 0.062(7) Uani 1 1 d .
C24 C 1.127(2) -0.199(2) 0.671(3) 0.088(10) Uani 1 1 d .
H24A H 1.1968 -0.1692 0.6586 0.132 Uiso 1 1 calc R
H24B H 1.1372 -0.2381 0.6227 0.132 Uiso 1 1 calc R
H24C H 1.1073 -0.2533 0.7527 0.132 Uiso 1 1 calc R
C25 C 0.583(2) 0.377(2) 0.855(2) 0.057(7) Uani 1 1 d .
H25 H 0.6304 0.4335 0.7982 0.069 Uiso 1 1 calc R
C26 C 0.559(2) 0.364(2) 0.972(2) 0.060(7) Uani 1 1 d .
H26 H 0.5958 0.4011 0.9963 0.072 Uiso 1 1 calc R
C27 C 0.479(2) 0.293(2) 1.047(2) 0.070(8) Uani 1 1 d .
H27 H 0.4498 0.2920 1.1200 0.084 Uiso 1 1 calc R
C28 C 0.436(2) 0.219(2) 1.019(2) 0.066(8) Uani 1 1 d .
C29 C 0.473(2) 0.240(2) 0.903(2) 0.055(7) Uani 1 1 d .
C30 C 0.435(2) 0.165(2) 0.869(2) 0.061(7) Uani 1 1 d .
C31 C 0.365(2) 0.077(2) 0.953(2) 0.064(8) Uani 1 1 d .
C32 C 0.339(2) 0.013(2) 0.910(3) 0.075(9) Uani 1 1 d .
H32 H 0.2915 -0.0448 0.9615 0.090 Uiso 1 1 calc R
C33 C 0.374(2) 0.025(2) 0.800(2) 0.071(8) Uani 1 1 d .
H33 H 0.3517 -0.0221 0.7752 0.086 Uiso 1 1 calc R
C34 C 0.445(2) 0.112(2) 0.723(2) 0.058(7) Uani 1 1 d .
H34 H 0.4728 0.1203 0.6467 0.069 Uiso 1 1 calc R
C35 C 0.366(2) 0.136(2) 1.098(2) 0.070(8) Uani 1 1 d .
H35 H 0.3421 0.1266 1.1753 0.084 Uiso 1 1 calc R
C36 C 0.331(2) 0.065(2) 1.064(2) 0.075(9) Uani 1 1 d .
H36 H 0.2833 0.0083 1.1189 0.090 Uiso 1 1 calc R

loop_
_atom_site_aniso_label
_atom_site_aniso_U_11
_atom_site_aniso_U_22
_atom_site_aniso_U_33
_atom_site_aniso_U_23
_atom_site_aniso_U_13
_atom_site_aniso_U_12
Er1 0.0434(7) 0.0318(6) 0.0362(6) -0.0142(4) -0.0120(4) -0.0011(4)
Br1 0.068(2) 0.084(2) 0.094(2) -0.0605(18) -0.0243(17) 0.0144(16)
Br2 0.074(2) 0.0743(19) 0.0689(18) -0.0391(15) -0.0052(15) -0.0201(15)
Br3 0.071(2) 0.0731(18) 0.0670(18) -0.0364(15) -0.0244(15) -0.0020(15)
N1 0.060(15) 0.046(12) 0.048(12) -0.018(10) -0.007(11) -0.003(10)
N2 0.059(15) 0.043(12) 0.051(13) -0.014(10) -0.007(10) -0.010(10)
O1 0.064(12) 0.044(9) 0.052(10) -0.020(8) -0.015(9) -0.002(8)
O2 0.058(11) 0.039(9) 0.057(10) -0.025(8) -0.018(8) -0.002(8)
O3 0.059(13) 0.061(11) 0.076(12) -0.028(10) -0.021(10) -0.010(9)
O4 0.061(12) 0.055(10) 0.052(10) -0.027(8) -0.013(9) -0.006(9)
O5 0.052(11) 0.048(10) 0.047(9) -0.024(8) -0.009(8) 0.005(8)
O6 0.080(14) 0.083(13) 0.056(11) -0.032(10) -0.007(10) -0.015(10)
O7 0.058(12) 0.045(10) 0.059(10) -0.023(8) -0.019(8) 0.004(8)
O8 0.054(11) 0.031(8) 0.059(10) -0.018(8) -0.018(8) 0.008(7)
O9 0.072(14) 0.065(12) 0.091(14) -0.036(11) -0.033(11) 0.020(10)
C1 0.060(17) 0.043(14) 0.043(13) -0.029(11) -0.011(12) -0.004(12)
C2 0.062(18) 0.043(13) 0.047(14) -0.031(11) -0.017(12) 0.001(12)
C3 0.064(18) 0.046(14) 0.051(14) -0.025(12) -0.021(13) -0.005(12)
C4 0.063(19) 0.054(16) 0.065(17) -0.030(13) -0.023(14) -0.001(14)
C5 0.07(2) 0.049(15) 0.066(16) -0.033(13) -0.022(14) -0.004(13)
C6 0.06(2) 0.056(16) 0.064(17) -0.026(14) -0.019(15) -0.007(14)
C7 0.062(19) 0.047(14) 0.054(15) -0.027(12) -0.011(13) -0.004(13)
C8 0.07(2) 0.071(19) 0.073(19) -0.021(16) -0.024(16) -0.004(16)
C9 0.057(18) 0.049(15) 0.052(15) -0.030(13) -0.007(13) -0.003(13)
C10 0.061(18) 0.062(16) 0.049(15) -0.030(13) -0.010(13) -0.003(14)
C11 0.064(19) 0.060(16) 0.049(15) -0.031(13) -0.004(13) -0.002(14)
C12 0.07(2) 0.073(18) 0.060(17) -0.030(15) -0.003(15) -0.011(15)
C13 0.07(2) 0.074(19) 0.052(16) -0.035(15) -0.004(14) -0.006(16)
C14 0.07(2) 0.064(17) 0.051(16) -0.033(14) -0.003(14) -0.009(15)
C15 0.064(19) 0.057(16) 0.051(15) -0.028(13) -0.009(13) -0.009(13)
C16 0.11(3) 0.09(2) 0.053(18) -0.037(16) 0.002(17) 0.005(19)
C17 0.049(17) 0.041(14) 0.054(15) -0.021(12) -0.019(12) 0.001(12)
C18 0.058(18) 0.045(14) 0.069(17) -0.029(13) -0.025(14) 0.006(12)
C19 0.060(18) 0.047(14) 0.070(17) -0.030(13) -0.027(14) 0.006(12)
C20 0.07(2) 0.055(16) 0.077(19) -0.034(15) -0.023(16) 0.015(14)
C21 0.06(2) 0.055(17) 0.09(2) -0.025(16) -0.029(16) 0.011(14)
C22 0.07(2) 0.060(17) 0.08(2) -0.030(15) -0.028(16) 0.005(15)
C23 0.059(19) 0.050(15) 0.070(17) -0.023(14) -0.023(14) 0.009(13)
C24 0.08(2) 0.064(18) 0.11(2) -0.047(18) -0.023(19) 0.028(16)
C25 0.064(19) 0.058(16) 0.046(15) -0.022(13) -0.011(13) -0.002(13)
C26 0.08(2) 0.062(17) 0.045(15) -0.024(13) -0.012(14) -0.009(14)
C27 0.07(2) 0.067(19) 0.054(17) -0.019(15) -0.002(15) -0.004(16)
C28 0.07(2) 0.055(18) 0.053(17) -0.015(15) -0.005(15) -0.001(15)
C29 0.060(18) 0.052(16) 0.046(15) -0.017(13) -0.008(13) -0.004(13)
C30 0.06(2) 0.051(16) 0.052(17) -0.014(14) -0.003(14) -0.006(13)
C31 0.07(2) 0.051(17) 0.051(17) -0.015(14) 0.000(15) -0.003(14)
C32 0.07(2) 0.065(19) 0.06(2) -0.012(16) 0.002(16) -0.013(15)
C33 0.07(2) 0.054(17) 0.065(18) -0.010(14) -0.003(16) -0.016(15)
C34 0.062(19) 0.045(15) 0.054(16) -0.016(13) -0.005(14) -0.008(13)
C35 0.07(2) 0.062(18) 0.048(16) -0.012(15) 0.000(15) -0.003(16)
C36 0.07(2) 0.061(19) 0.060(19) -0.007(15) -0.001(16) -0.008(15)

loop_
_atom_type_symbol
_atom_type_description
_atom_type_scat_dispersion_real
_atom_type_scat_dispersion_imag
_atom_type_scat_source
C C 0.0033 0.0016 'International Tables Vol C Tables 4.2.6.8 and 6.1.1.4'
H H 0.0000 0.0000 'International Tables Vol C Tables 4.2.6.8 and 6.1.1.4'
O O 0.0106 0.0060 'International Tables Vol C Tables 4.2.6.8 and 6.1.1.4'
N N 0.0061 0.0033 'International Tables Vol C Tables 4.2.6.8 and 6.1.1.4'
Br Br -0.2901 2.4595 'International Tables Vol C Tables 4.2.6.8 and 6.1.1.4'
Er Er -0.2586 4.9576 'International Tables Vol C Tables 4.2.6.8 and 6.1.1.4'

loop_
_geom_angle_atom_site_label_1
_geom_angle_atom_site_label_2
_geom_angle_atom_site_label_3
_geom_angle
_geom_angle_site_symmetry_1
_geom_angle_site_symmetry_3
O1 Er1 O4 77.0(5) . 2_666
O1 Er1 O2 130.5(5) . 2_666
O4 Er1 O2 77.0(5) 2_666 2_666
O1 Er1 O5 77.7(5) . .
O4 Er1 O5 124.5(5) 2_666 .
O2 Er1 O5 83.6(5) 2_666 .
O1 Er1 O8 90.5(5) . .
O4 Er1 O8 152.0(5) 2_666 .
O2 Er1 O8 128.3(6) 2_666 .
O5 Er1 O8 75.5(5) . .
O1 Er1 O7 141.0(5) . .
O4 Er1 O7 142.0(5) 2_666 .
O2 Er1 O7 74.2(5) 2_666 .
O5 Er1 O7 76.2(5) . .
O8 Er1 O7 55.1(5) . .
O1 Er1 N2 75.3(6) . .
O4 Er1 N2 80.9(6) 2_666 .
O2 Er1 N2 139.3(6) 2_666 .
O5 Er1 N2 136.8(6) . .
O8 Er1 N2 71.7(6) . .
O7 Er1 N2 105.8(6) . .
O1 Er1 N1 134.5(6) . .
O4 Er1 N1 77.2(6) 2_666 .
O2 Er1 N1 77.8(6) 2_666 .
O5 Er1 N1 147.2(6) . .
O8 Er1 N1 95.2(5) . .
O7 Er1 N1 72.9(6) . .
N2 Er1 N1 64.0(7) . .
O1 Er1 O4 67.4(5) . .
O4 Er1 O4 76.6(5) 2_666 .
O2 Er1 O4 66.0(5) 2_666 .
O5 Er1 O4 48.1(4) . .
O8 Er1 O4 121.8(5) . .
O7 Er1 O4 112.5(5) . .
N2 Er1 O4 139.8(6) . .
N1 Er1 O4 139.1(5) . .
C25 N1 C29 117(2) . .
C25 N1 Er1 122.5(17) . .
C29 N1 Er1 120.7(17) . .
C34 N2 C30 116(2) . .
C34 N2 Er1 122.9(16) . .
C30 N2 Er1 120.8(16) . .
C1 O1 Er1 136.8(13) . .
C1 O2 Er1 140.3(15) . 2_666
C6 O3 C8 119(2) . .
C9 O4 Er1 172.0(16) . 2_666
C9 O4 Er1 81.8(14) . .
Er1 O4 Er1 103.4(5) 2_666 .
C9 O5 Er1 105.4(14) . .
C14 O6 C16 116(2) . .
C17 O7 Er1 87.7(14) . .
C17 O8 Er1 88.2(13) . .
C20 O9 C24 121(2) . .
O2 C1 O1 125(2) . .
O2 C1 C2 116(2) . .
O1 C1 C2 118.8(19) . .
C3 C2 C7 117(2) . .
C3 C2 C1 126(2) . .
C7 C2 C1 116.2(19) . .
C4 C3 C2 121(2) . .
C4 C3 Br1 117.2(18) . .
C2 C3 Br1 121.4(19) . .
C5 C4 C3 118(2) . .
C5 C4 H4 121.0 . .
C3 C4 H4 121.0 . .
C4 C5 C6 126(3) . .
C4 C5 H5 117.1 . .
C6 C5 H5 117.1 . .
O3 C6 C7 125(2) . .
O3 C6 C5 122(3) . .
C7 C6 C5 113(3) . .
C6 C7 C2 124(2) . .
C6 C7 H7 117.8 . .
C2 C7 H7 117.8 . .
O3 C8 H8A 109.5 . .
O3 C8 H8B 109.5 . .
H8A C8 H8B 109.5 . .
O3 C8 H8C 109.5 . .
H8A C8 H8C 109.5 . .
H8B C8 H8C 109.5 . .
O4 C9 O5 125(2) . .
O4 C9 C10 118(2) . .
O5 C9 C10 117(2) . .
C15 C10 C11 121(2) . .
C15 C10 C9 120(2) . .
C11 C10 C9 120(2) . .
C12 C11 C10 119(2) . .
C12 C11 Br2 121(2) . .
C10 C11 Br2 120.7(17) . .
C13 C12 C11 116(3) . .
C13 C12 H12 121.9 . .
C11 C12 H12 121.9 . .
C14 C13 C12 124(3) . .
C14 C13 H13 117.9 . .
C12 C13 H13 117.9 . .
C13 C14 C15 123(2) . .
C13 C14 O6 128(2) . .
C15 C14 O6 110(2) . .
C14 C15 C10 117(2) . .
C14 C15 H15 121.4 . .
C10 C15 H15 121.4 . .
O6 C16 H16A 109.5 . .
O6 C16 H16B 109.5 . .
H16A C16 H16B 109.5 . .
O6 C16 H16C 109.5 . .
H16A C16 H16C 109.5 . .
H16B C16 H16C 109.5 . .
O7 C17 O8 129(2) . .
O7 C17 C18 118(2) . .
O8 C17 C18 113(2) . .
C19 C18 C23 119(2) . .
C19 C18 C17 118(2) . .
C23 C18 C17 123(2) . .
C18 C19 C20 122(2) . .
C18 C19 H19 119.2 . .
C20 C19 H19 119.2 . .
O9 C20 C21 127(2) . .
O9 C20 C19 114(2) . .
C21 C20 C19 118(2) . .
C22 C21 C20 120(2) . .
C22 C21 H21 119.8 . .
C20 C21 H21 119.8 . .
C21 C22 C23 121(3) . .
C21 C22 H22 119.4 . .
C23 C22 H22 119.4 . .
C22 C23 C18 119(2) . .
C22 C23 Br3 117(2) . .
C18 C23 Br3 123.9(18) . .
O9 C24 H24A 109.5 . .
O9 C24 H24B 109.5 . .
H24A C24 H24B 109.5 . .
O9 C24 H24C 109.5 . .
H24A C24 H24C 109.5 . .
H24B C24 H24C 109.5 . .
N1 C25 C26 125(2) . .
N1 C25 H25 117.7 . .
C26 C25 H25 117.7 . .
C27 C26 C25 115(3) . .
C27 C26 H26 122.6 . .
C25 C26 H26 122.6 . .
C26 C27 C28 124(3) . .
C26 C27 H27 118.2 . .
C28 C27 H27 118.2 . .
C35 C28 C29 123(3) . .
C35 C28 C27 124(3) . .
C29 C28 C27 113(3) . .
N1 C29 C28 127(3) . .
N1 C29 C30 118(2) . .
C28 C29 C30 115(2) . .
N2 C30 C31 124(3) . .
N2 C30 C29 116(2) . .
C31 C30 C29 120(2) . .
C36 C31 C32 127(3) . .
C36 C31 C30 120(3) . .
C32 C31 C30 113(3) . .
C33 C32 C31 126(3) . .
C33 C32 H32 116.9 . .
C31 C32 H32 116.9 . .
C32 C33 C34 116(3) . .
C32 C33 H33 121.8 . .
C34 C33 H33 121.8 . .
N2 C34 C33 124(2) . .
N2 C34 H34 118.2 . .
C33 C34 H34 118.2 . .
C28 C35 C36 121(3) . .
C28 C35 H35 119.7 . .
C36 C35 H35 119.7 . .
C31 C36 C35 121(3) . .
C31 C36 H36 119.7 . .
C35 C36 H36 119.7 . .

loop_
_geom_bond_atom_site_label_1
_geom_bond_atom_site_label_2
_geom_bond_distance
_geom_bond_site_symmetry_2
Er1 O1 2.260(16) .
Er1 O4 2.274(16) 2_666
Er1 O2 2.306(14) 2_666
Er1 O5 2.398(14) .
Er1 O8 2.419(13) .
Er1 O7 2.431(16) .
Er1 N2 2.530(18) .
Er1 N1 2.536(19) .
Er1 O4 2.894(14) .
Br1 C3 1.90(2) .
Br2 C11 1.83(2) .
Br3 C23 1.85(2) .
N1 C25 1.28(3) .
N1 C29 1.34(3) .
N2 C34 1.32(3) .
N2 C30 1.38(3) .
O1 C1 1.31(3) .
O2 C1 1.24(2) .
O2 Er1 2.306(14) 2_666
O3 C6 1.33(3) .
O3 C8 1.43(3) .
O4 C9 1.24(2) .
O4 Er1 2.274(16) 2_666
O5 C9 1.25(2) .
O6 C14 1.41(3) .
O6 C16 1.48(3) .
O7 C17 1.24(2) .
O8 C17 1.25(3) .
O9 C20 1.35(3) .
O9 C24 1.38(3) .
C1 C2 1.52(3) .
C2 C3 1.38(3) .
C2 C7 1.39(3) .
C3 C4 1.36(3) .
C4 C5 1.35(3) .
C4 H4 0.9300 .
C5 C6 1.40(3) .
C5 H5 0.9300 .
C6 C7 1.38(3) .
C7 H7 0.9300 .
C8 H8A 0.9600 .
C8 H8B 0.9600 .
C8 H8C 0.9600 .
C9 C10 1.52(3) .
C10 C15 1.39(3) .
C10 C11 1.44(3) .
C11 C12 1.42(3) .
C12 C13 1.38(3) .
C12 H12 0.9300 .
C13 C14 1.32(3) .
C13 H13 0.9300 .
C14 C15 1.37(3) .
C15 H15 0.9300 .
C16 H16A 0.9600 .
C16 H16B 0.9600 .
C16 H16C 0.9600 .
C17 C18 1.53(3) .
C18 C19 1.35(3) .
C18 C23 1.45(3) .
C19 C20 1.44(3) .
C19 H19 0.9300 .
C20 C21 1.40(3) .
C21 C22 1.38(3) .
C21 H21 0.9300 .
C22 C23 1.39(3) .
C22 H22 0.9300 .
C24 H24A 0.9600 .
C24 H24B 0.9600 .
C24 H24C 0.9600 .
C25 C26 1.42(3) .
C25 H25 0.9300 .
C26 C27 1.35(3) .
C26 H26 0.9300 .
C27 C28 1.41(4) .
C27 H27 0.9300 .
C28 C35 1.37(3) .
C28 C29 1.38(3) .
C29 C30 1.47(3) .
C30 C31 1.41(3) .
C31 C36 1.34(3) .
C31 C32 1.34(4) .
C32 C33 1.33(3) .
C32 H32 0.9300 .
C33 C34 1.40(3) .
C33 H33 0.9300 .
C34 H34 0.9300 .
C35 C36 1.39(4) .
C35 H35 0.9300 .
C36 H36 0.9300 .

loop_
_geom_torsion_atom_site_label_1
_geom_torsion_atom_site_label_2
_geom_torsion_atom_site_label_3
_geom_torsion_atom_site_label_4
_geom_torsion
_geom_torsion_site_symmetry_1
_geom_torsion_site_symmetry_4
O1 Er1 N1 C25 -154.5(17) . .
O4 Er1 N1 C25 -97.7(19) 2_666 .
O2 Er1 N1 C25 -18.5(19) 2_666 .
O5 Er1 N1 C25 38(2) . .
O8 Er1 N1 C25 109.6(19) . .
O7 Er1 N1 C25 58.5(19) . .
N2 Er1 N1 C25 176(2) . .
O4 Er1 N1 C25 -46(2) . .
O1 Er1 N1 C29 20(2) . .
O4 Er1 N1 C29 76.6(17) 2_666 .
O2 Er1 N1 C29 155.8(18) 2_666 .
O5 Er1 N1 C29 -147.3(16) . .
O8 Er1 N1 C29 -76.1(18) . .
O7 Er1 N1 C29 -127.1(18) . .
N2 Er1 N1 C29 -9.4(16) . .
O4 Er1 N1 C29 127.9(16) . .
O1 Er1 N2 C34 25.0(18) . .
O4 Er1 N2 C34 103.8(19) 2_666 .
O2 Er1 N2 C34 161.5(16) 2_666 .
O5 Er1 N2 C34 -28(2) . .
O8 Er1 N2 C34 -70.5(18) . .
O7 Er1 N2 C34 -114.5(19) . .
N1 Er1 N2 C34 -176(2) . .
O4 Er1 N2 C34 47(2) . .
O1 Er1 N2 C30 -150.7(18) . .
O4 Er1 N2 C30 -71.9(17) 2_666 .
O2 Er1 N2 C30 -14(2) 2_666 .
O5 Er1 N2 C30 156.2(15) . .
O8 Er1 N2 C30 113.7(18) . .
O7 Er1 N2 C30 69.7(17) . .
N1 Er1 N2 C30 8.2(16) . .
O4 Er1 N2 C30 -128.3(16) . .
O4 Er1 O1 C1 19(2) 2_666 .
O2 Er1 O1 C1 -41(2) 2_666 .
O5 Er1 O1 C1 -111(2) . .
O8 Er1 O1 C1 174(2) . .
O7 Er1 O1 C1 -160.1(18) . .
N2 Er1 O1 C1 103(2) . .
N1 Er1 O1 C1 76(2) . .
O4 Er1 O1 C1 -62(2) . .
O1 Er1 O4 C9 -92.6(14) . .
O4 Er1 O4 C9 -173.9(17) 2_666 .
O2 Er1 O4 C9 104.6(15) 2_666 .
O5 Er1 O4 C9 1.0(14) . .
O8 Er1 O4 C9 -16.9(16) . .
O7 Er1 O4 C9 45.0(15) . .
N2 Er1 O4 C9 -116.2(15) . .
N1 Er1 O4 C9 134.6(15) . .
O1 Er1 O4 Er1 81.3(6) . 2_666
O4 Er1 O4 Er1 0.0 2_666 2_666
O2 Er1 O4 Er1 -81.6(6) 2_666 2_666
O5 Er1 O4 Er1 174.8(9) . 2_666
O8 Er1 O4 Er1 157.0(6) . 2_666
O7 Er1 O4 Er1 -141.1(5) . 2_666
N2 Er1 O4 Er1 57.7(10) . 2_666
N1 Er1 O4 Er1 -51.5(11) . 2_666
O1 Er1 O5 C9 69.6(15) . .
O4 Er1 O5 C9 5.1(17) 2_666 .
O2 Er1 O5 C9 -64.3(15) 2_666 .
O8 Er1 O5 C9 163.4(16) . .
O7 Er1 O5 C9 -139.6(15) . .
N2 Er1 O5 C9 122.0(15) . .
N1 Er1 O5 C9 -119.8(16) . .
O4 Er1 O5 C9 -1.0(14) . .
O1 Er1 O7 C17 -35.3(16) . .
O4 Er1 O7 C17 146.1(13) 2_666 .
O2 Er1 O7 C17 -171.7(14) 2_666 .
O5 Er1 O7 C17 -84.6(13) . .
O8 Er1 O7 C17 -2.8(12) . .
N2 Er1 O7 C17 50.7(14) . .
N1 Er1 O7 C17 106.5(14) . .
O4 Er1 O7 C17 -116.8(13) . .
O1 Er1 O8 C17 163.0(13) . .
O4 Er1 O8 C17 -134.6(14) 2_666 .
O2 Er1 O8 C17 16.5(15) 2_666 .
O5 Er1 O8 C17 85.9(13) . .
O7 Er1 O8 C17 2.8(12) . .
N2 Er1 O8 C17 -122.6(14) . .
N1 Er1 O8 C17 -62.2(14) . .
O4 Er1 O8 C17 99.5(13) . .
Er1 O2 C1 O1 3(4) 2_666 .
Er1 O2 C1 C2 -177.9(14) 2_666 .
Er1 O1 C1 O2 28(3) . .
Er1 O1 C1 C2 -151.1(15) . .
O2 C1 C2 C3 147(2) . .
O1 C1 C2 C3 -33(3) . .
O2 C1 C2 C7 -31(3) . .
O1 C1 C2 C7 149(2) . .
C7 C2 C3 C4 -7(3) . .
C1 C2 C3 C4 175(2) . .
C7 C2 C3 Br1 172.8(16) . .
C1 C2 C3 Br1 -5(3) . .
C2 C3 C4 C5 3(4) . .
Br1 C3 C4 C5 -176.5(17) . .
C3 C4 C5 C6 2(4) . .
C8 O3 C6 C7 -5(4) . .
C8 O3 C6 C5 176(2) . .
C4 C5 C6 O3 177(2) . .
C4 C5 C6 C7 -2(4) . .
O3 C6 C7 C2 179(2) . .
C5 C6 C7 C2 -2(3) . .
C3 C2 C7 C6 6(4) . .
C1 C2 C7 C6 -175(2) . .
Er1 O4 C9 O5 -133(10) 2_666 .
Er1 O4 C9 O5 -2(2) . .
Er1 O4 C9 C10 46(13) 2_666 .
Er1 O4 C9 C10 177(2) . .
Er1 O5 C9 O4 2(3) . .
Er1 O5 C9 C10 -177.0(17) . .
O4 C9 C10 C15 -102(3) . .
O5 C9 C10 C15 77(3) . .
O4 C9 C10 C11 82(3) . .
O5 C9 C10 C11 -99(3) . .
C15 C10 C11 C12 6(4) . .
C9 C10 C11 C12 -178(2) . .
C15 C10 C11 Br2 -178.6(18) . .
C9 C10 C11 Br2 -3(3) . .
C10 C11 C12 C13 -7(4) . .
Br2 C11 C12 C13 178.0(19) . .
C11 C12 C13 C14 4(4) . .
C12 C13 C14 C15 0(5) . .
C12 C13 C14 O6 176(2) . .
C16 O6 C14 C13 1(4) . .
C16 O6 C14 C15 178(2) . .
C13 C14 C15 C10 -1(4) . .
O6 C14 C15 C10 -178(2) . .
C11 C10 C15 C14 -2(4) . .
C9 C10 C15 C14 -178(2) . .
Er1 O7 C17 O8 6(3) . .
Er1 O7 C17 C18 -176.7(19) . .
Er1 O8 C17 O7 -6(3) . .
Er1 O8 C17 C18 176.6(17) . .
O7 C17 C18 C19 -147(2) . .
O8 C17 C18 C19 31(3) . .
O7 C17 C18 C23 30(3) . .
O8 C17 C18 C23 -152(2) . .
C23 C18 C19 C20 -1(4) . .
C17 C18 C19 C20 176(2) . .
C24 O9 C20 C21 -4(4) . .
C24 O9 C20 C19 -173(2) . .
C18 C19 C20 O9 175(2) . .
C18 C19 C20 C21 5(4) . .
O9 C20 C21 C22 -177(3) . .
C19 C20 C21 C22 -8(4) . .
C20 C21 C22 C23 8(4) . .
C21 C22 C23 C18 -5(4) . .
C21 C22 C23 Br3 174(2) . .
C19 C18 C23 C22 1(4) . .
C17 C18 C23 C22 -176(2) . .
C19 C18 C23 Br3 -177.3(19) . .
C17 C18 C23 Br3 5(4) . .
C29 N1 C25 C26 3(4) . .
Er1 N1 C25 C26 177.5(17) . .
N1 C25 C26 C27 -9(4) . .
C25 C26 C27 C28 12(4) . .
C26 C27 C28 C35 171(3) . .
C26 C27 C28 C29 -9(4) . .
C25 N1 C29 C28 0(4) . .
Er1 N1 C29 C28 -174.6(19) . .
C25 N1 C29 C30 -175(2) . .
Er1 N1 C29 C30 10(3) . .
C35 C28 C29 N1 -177(2) . .
C27 C28 C29 N1 3(4) . .
C35 C28 C29 C30 -2(4) . .
C27 C28 C29 C30 178(2) . .
C34 N2 C30 C31 -1(4) . .
Er1 N2 C30 C31 175.0(19) . .
C34 N2 C30 C29 177(2) . .
Er1 N2 C30 C29 -7(3) . .
N1 C29 C30 N2 -2(3) . .
C28 C29 C30 N2 -178(2) . .
N1 C29 C30 C31 176(2) . .
C28 C29 C30 C31 0(4) . .
N2 C30 C31 C36 179(2) . .
C29 C30 C31 C36 1(4) . .
N2 C30 C31 C32 -1(4) . .
C29 C30 C31 C32 -179(2) . .
C36 C31 C32 C33 -179(3) . .
C30 C31 C32 C33 1(4) . .
C31 C32 C33 C34 0(4) . .
C30 N2 C34 C33 3(4) . .
Er1 N2 C34 C33 -173.4(19) . .
C32 C33 C34 N2 -2(4) . .
C29 C28 C35 C36 2(4) . .
C27 C28 C35 C36 -178(3) . .
C32 C31 C36 C35 179(3) . .
C30 C31 C36 C35 -1(4) . .
C28 C35 C36 C31 0(4) . .
